data_4134715
loop_
_publ_author_name
'Yang, He'
'Sun, Jiawei'
'Gu, Wei'
'Tang, Wenjun'

_publ_section_title
;
 Enantioselective Cross-Coupling for Axially Chiral
 Tetra-ortho-Substituted Biaryls and Asymmetric Synthesis of Gossypol.
;
_journal_issue 17
_journal_name_full 'Journal of the American Chemical Society'
_journal_page_first 8036
_journal_page_last 8043
_journal_paper_doi 10.1021/jacs.0c02686
_journal_volume 142
_journal_year 2020
_chemical_absolute_configuration rmad
_chemical_formula_moiety 'C23 H20 O5'
_chemical_formula_sum 'C23 H20 O5'
_chemical_formula_weight 376.39
_space_group_crystal_system orthorhombic
_space_group_IT_number 19
_space_group_name_Hall 'P 2ac 2ab'
_space_group_name_H-M_alt 'P 21 21 21'
_atom_sites_solution_hydrogens geom
_atom_sites_solution_primary dual
_audit_creation_date 2018-09-13
_audit_creation_method
;
Olex2 1.2
(compiled 2018.05.29 svn.r3508 for OlexSys, GUI svn.r5506)
;
_cell_angle_alpha 90
_cell_angle_beta 90
_cell_angle_gamma 90
_cell_formula_units_Z 4
_cell_length_a 8.4534(2)
_cell_length_b 8.7745(2)
_cell_length_c 26.1457(6)
_cell_measurement_reflns_used 9946
_cell_measurement_temperature 302(2)
_cell_measurement_theta_max 54.853
_cell_measurement_theta_min 4.785
_cell_volume 1939.34(8)
_computing_cell_refinement 'SAINT v8.37A (Bruker, 2015)'
_computing_data_reduction 'SAINT v8.37A (Bruker, 2015)'
_computing_molecular_graphics 'Olex2 (Dolomanov et al., 2009)'
_computing_publication_material 'Olex2 (Dolomanov et al., 2009)'
_computing_structure_refinement 'ShelXL (Sheldrick, 2015)'
_computing_structure_solution 'ShelXT (Sheldrick, 2015)'
_diffrn_ambient_temperature 301.97
_diffrn_measured_fraction_theta_full 0.994
_diffrn_measured_fraction_theta_max 0.993
_diffrn_measurement_device_type 'Bruker D8 Venture'
_diffrn_measurement_method '\f and \w scans'
_diffrn_radiation_type GaK\a
_diffrn_radiation_wavelength 1.34139
_diffrn_reflns_av_R_equivalents 0.0588
_diffrn_reflns_av_unetI/netI 0.0419
_diffrn_reflns_Laue_measured_fraction_full 0.994
_diffrn_reflns_Laue_measured_fraction_max 0.993
_diffrn_reflns_limit_h_max 10
_diffrn_reflns_limit_h_min -6
_diffrn_reflns_limit_k_max 10
_diffrn_reflns_limit_k_min -10
_diffrn_reflns_limit_l_max 31
_diffrn_reflns_limit_l_min -31
_diffrn_reflns_number 18252
_diffrn_reflns_point_group_measured_fraction_full 0.992
_diffrn_reflns_point_group_measured_fraction_max 0.991
_diffrn_reflns_theta_full 53.594
_diffrn_reflns_theta_max 54.938
_diffrn_reflns_theta_min 4.783
_diffrn_standards_number 0
_exptl_absorpt_coefficient_mu 0.477
_exptl_absorpt_correction_T_max 0.7508
_exptl_absorpt_correction_T_min 0.5530
_exptl_absorpt_correction_type multi-scan
_exptl_absorpt_process_details
'SADABS-2016/2 (Bruker,2016/2) was used for absorption correction. wR2(int) was 0.1656 before and 0.0789 after correction. The Ratio of minimum to maximum transmission is 0.7365. The \l/2 correction factor is Not present.'
_exptl_crystal_colour colourless
_exptl_crystal_density_diffrn 1.289
_exptl_crystal_description block
_exptl_crystal_F_000 792
_exptl_crystal_size_max 0.12
_exptl_crystal_size_mid 0.08
_exptl_crystal_size_min 0.05
_refine_diff_density_max 0.158
_refine_diff_density_min -0.219
_refine_diff_density_rms 0.047
_refine_ls_abs_structure_details
;
 Flack x determined using 1199 quotients [(I+)-(I-)]/[(I+)+(I-)]
 (Parsons, Flack and Wagner, Acta Cryst. B69 (2013) 249-259).
;
_refine_ls_abs_structure_Flack 0.13(11)
_refine_ls_extinction_method none
_refine_ls_goodness_of_fit_ref 1.052
_refine_ls_hydrogen_treatment constr
_refine_ls_matrix_type full
_refine_ls_number_parameters 256
_refine_ls_number_reflns 3670
_refine_ls_number_restraints 0
_refine_ls_restrained_S_all 1.052
_refine_ls_R_factor_all 0.0472
_refine_ls_R_factor_gt 0.0417
_refine_ls_shift/su_max 0.001
_refine_ls_shift/su_mean 0.000
_refine_ls_structure_factor_coef Fsqd
_refine_ls_weighting_details 'w=1/[\s^2^(Fo^2^)+(0.0488P)^2^+0.1793P] where P=(Fo^2^+2Fc^2^)/3'
_refine_ls_weighting_scheme calc
_refine_ls_wR_factor_gt 0.0959
_refine_ls_wR_factor_ref 0.0999
_reflns_Friedel_coverage 0.723
_reflns_Friedel_fraction_full 0.990
_reflns_Friedel_fraction_max 0.988
_reflns_number_gt 3284
_reflns_number_total 3670
_reflns_threshold_expression 'I > 2\s(I)'
_cod_data_source_file ja0c02686_si_002.cif
_cod_data_source_block mjr18071_0m
_cod_depositor_comments 'Adding full bibliography for 4134712--4134715.cif.'
_cod_database_code 4134715
_shelx_shelxl_version_number 2016/6
_shelx_space_group_comment
;
The symmetry employed for this shelxl refinement is uniquely defined
by the following loop, which should always be used as a source of
symmetry information in preference to the above space-group names.
They are only intended as comments.
;
_shelx_estimated_absorpt_t_max 0.977
_shelx_estimated_absorpt_t_min 0.945
_olex2_refinement_description
;
1. Fixed Uiso
 At 1.2 times of:
  All C(H) groups
 At 1.5 times of:
  All C(H,H,H) groups
2.a Aromatic/amide H refined with riding coordinates:
 C1(H1), C3(H3), C4(H4), C5(H5), C11(H11), C15(H15), C19(H19), C20(H20),
 C21(H21), C22(H22), C23(H23)
2.b Idealised Me refined as rotating group:
 C8(H8A,H8B,H8C), C16(H16A,H16B,H16C), C17(H17A,H17B,H17C)
;
_olex2_submission_special_instructions 'No special instructions were received'

loop_
_space_group_symop_operation_xyz
'x, y, z'
'-x+1/2, -y, z+1/2'
'-x, y+1/2, -z+1/2'
'x+1/2, -y+1/2, -z'

loop_
_atom_site_label
_atom_site_type_symbol
_atom_site_fract_x
_atom_site_fract_y
_atom_site_fract_z
_atom_site_U_iso_or_equiv
_atom_site_adp_type
_atom_site_occupancy
_atom_site_site_symmetry_order
_atom_site_calc_flag
_atom_site_refinement_flags_posn
_atom_site_refinement_flags_adp
_atom_site_refinement_flags_occupancy
_atom_site_disorder_assembly
_atom_site_disorder_group
O1 O 0.8293(3) 0.7642(3) 0.46743(10) 0.0995(8) Uani 1 1 d . . . . .
O2 O 0.9796(2) 0.13359(19) 0.40274(7) 0.0587(5) Uani 1 1 d . . . . .
O3 O 1.1670(2) 0.3666(3) 0.34143(7) 0.0644(5) Uani 1 1 d . . . . .
O4 O 0.5985(2) 0.4597(2) 0.41933(6) 0.0568(5) Uani 1 1 d . . . . .
O5 O 0.87831(19) 0.33509(19) 0.23341(6) 0.0475(4) Uani 1 1 d . . . . .
C1 C 0.8507(4) 0.6599(3) 0.43846(11) 0.0632(7) Uani 1 1 d . . . . .
H1 H 0.816343 0.671595 0.404889 0.076 Uiso 1 1 calc R . . . .
C2 C 0.9274(3) 0.5149(3) 0.45231(9) 0.0496(6) Uani 1 1 d . . . . .
C3 C 1.0166(4) 0.5093(4) 0.49694(10) 0.0645(7) Uani 1 1 d . . . . .
H3 H 1.022352 0.594144 0.518194 0.077 Uiso 1 1 calc R . . . .
C4 C 1.0956(4) 0.3790(4) 0.50947(10) 0.0682(8) Uani 1 1 d . . . . .
H4 H 1.156608 0.375868 0.539058 0.082 Uiso 1 1 calc R . . . .
C5 C 1.0860(3) 0.2526(4) 0.47885(9) 0.0595(7) Uani 1 1 d . . . . .
H5 H 1.140089 0.164198 0.487804 0.071 Uiso 1 1 calc R . . . .
C6 C 0.9961(3) 0.2560(3) 0.43465(8) 0.0457(5) Uani 1 1 d . . . . .
C7 C 0.9174(3) 0.3884(3) 0.42004(8) 0.0421(5) Uani 1 1 d . . . . .
C8 C 1.0810(4) 0.0069(4) 0.41049(14) 0.0813(9) Uani 1 1 d . . . . .
H8A H 1.068460 -0.063995 0.382804 0.122 Uiso 1 1 calc GR . . . .
H8B H 1.054321 -0.042268 0.442142 0.122 Uiso 1 1 calc GR . . . .
H8C H 1.188793 0.041051 0.411763 0.122 Uiso 1 1 calc GR . . . .
C9 C 0.8228(3) 0.3927(3) 0.37147(8) 0.0396(5) Uani 1 1 d . . . . .
C10 C 0.6613(3) 0.4282(3) 0.37233(8) 0.0430(5) Uani 1 1 d . . . . .
C11 C 0.5738(3) 0.4330(3) 0.32762(8) 0.0449(5) Uani 1 1 d . . . . .
H11 H 0.466813 0.456874 0.329416 0.054 Uiso 1 1 calc R . . . .
C12 C 0.6411(3) 0.4030(3) 0.27993(8) 0.0396(5) Uani 1 1 d . . . . .
C13 C 0.8008(3) 0.3638(2) 0.27903(8) 0.0390(5) Uani 1 1 d . . . . .
C14 C 0.8897(3) 0.3581(2) 0.32371(8) 0.0393(5) Uani 1 1 d . . . . .
C15 C 1.0580(3) 0.3135(3) 0.31849(9) 0.0509(6) Uani 1 1 d . . . . .
H15 H 1.080885 0.236764 0.295107 0.061 Uiso 1 1 calc R . . . .
C16 C 0.4406(4) 0.5156(5) 0.42212(11) 0.0866(11) Uani 1 1 d . . . . .
H16A H 0.431040 0.605500 0.401429 0.130 Uiso 1 1 calc GR . . . .
H16B H 0.415454 0.539971 0.456982 0.130 Uiso 1 1 calc GR . . . .
H16C H 0.368955 0.439027 0.409849 0.130 Uiso 1 1 calc GR . . . .
C17 C 0.8425(4) 0.1911(3) 0.21109(11) 0.0690(8) Uani 1 1 d . . . . .
H17A H 0.893451 0.183292 0.178377 0.103 Uiso 1 1 calc GR . . . .
H17B H 0.730146 0.181880 0.206786 0.103 Uiso 1 1 calc GR . . . .
H17C H 0.879821 0.111175 0.233058 0.103 Uiso 1 1 calc GR . . . .
C18 C 0.5423(3) 0.4167(3) 0.23313(8) 0.0412(5) Uani 1 1 d . . . . .
C19 C 0.3929(3) 0.3519(3) 0.23154(9) 0.0552(7) Uani 1 1 d . . . . .
H19 H 0.356876 0.295663 0.259338 0.066 Uiso 1 1 calc R . . . .
C20 C 0.2968(3) 0.3697(4) 0.18935(10) 0.0701(9) Uani 1 1 d . . . . .
H20 H 0.196766 0.325663 0.189036 0.084 Uiso 1 1 calc R . . . .
C21 C 0.3475(4) 0.4517(4) 0.14786(10) 0.0678(8) Uani 1 1 d . . . . .
H21 H 0.282713 0.463166 0.119383 0.081 Uiso 1 1 calc R . . . .
C22 C 0.4951(4) 0.5165(4) 0.14886(10) 0.0645(7) Uani 1 1 d . . . . .
H22 H 0.529820 0.573402 0.121020 0.077 Uiso 1 1 calc R . . . .
C23 C 0.5922(3) 0.4984(3) 0.19062(9) 0.0545(6) Uani 1 1 d . . . . .
H23 H 0.692758 0.541394 0.190370 0.065 Uiso 1 1 calc R . . . .

loop_
_atom_site_aniso_label
_atom_site_aniso_U_11
_atom_site_aniso_U_22
_atom_site_aniso_U_33
_atom_site_aniso_U_23
_atom_site_aniso_U_13
_atom_site_aniso_U_12
O1 0.115(2) 0.0846(15) 0.0991(17) -0.0387(14) -0.0208(17) 0.0222(15)
O2 0.0619(12) 0.0530(9) 0.0611(10) 0.0029(8) -0.0092(9) 0.0009(9)
O3 0.0353(10) 0.1013(15) 0.0566(10) 0.0054(11) -0.0038(9) -0.0067(10)
O4 0.0405(10) 0.0977(13) 0.0320(8) -0.0025(8) 0.0024(7) 0.0048(9)
O5 0.0441(10) 0.0620(10) 0.0364(8) -0.0070(7) 0.0056(7) -0.0023(8)
C1 0.0644(18) 0.0668(17) 0.0584(16) -0.0091(13) -0.0079(14) -0.0039(15)
C2 0.0429(14) 0.0649(15) 0.0411(12) -0.0026(11) -0.0020(10) -0.0050(12)
C3 0.0573(17) 0.0914(19) 0.0447(14) -0.0169(14) -0.0069(13) -0.0039(16)
C4 0.0604(18) 0.105(2) 0.0394(13) -0.0027(15) -0.0145(12) 0.0089(18)
C5 0.0537(16) 0.0821(18) 0.0426(13) 0.0135(13) -0.0066(12) 0.0082(14)
C6 0.0396(13) 0.0597(13) 0.0378(12) 0.0083(10) -0.0005(10) -0.0030(12)
C7 0.0362(12) 0.0577(13) 0.0325(10) 0.0039(9) -0.0018(10) -0.0063(11)
C8 0.082(2) 0.0686(18) 0.093(2) 0.0029(16) -0.0016(19) 0.0196(18)
C9 0.0364(13) 0.0479(12) 0.0346(11) 0.0022(9) -0.0033(9) -0.0032(10)
C10 0.0385(14) 0.0587(12) 0.0318(10) -0.0006(10) 0.0020(10) -0.0016(11)
C11 0.0331(12) 0.0648(13) 0.0368(11) -0.0004(10) -0.0008(10) 0.0028(11)
C12 0.0346(12) 0.0507(11) 0.0335(11) 0.0001(9) -0.0025(10) -0.0029(10)
C13 0.0376(12) 0.0462(11) 0.0333(11) -0.0004(9) 0.0015(9) -0.0034(10)
C14 0.0327(12) 0.0475(11) 0.0376(11) 0.0016(9) -0.0006(9) -0.0027(10)
C15 0.0411(14) 0.0710(15) 0.0407(12) -0.0005(11) 0.0017(11) 0.0040(12)
C16 0.0523(18) 0.158(3) 0.0491(16) -0.0241(19) 0.0069(13) 0.023(2)
C17 0.078(2) 0.0685(16) 0.0602(16) -0.0225(14) 0.0036(16) 0.0003(16)
C18 0.0379(13) 0.0527(12) 0.0330(10) -0.0018(9) -0.0019(9) 0.0028(10)
C19 0.0422(15) 0.0834(18) 0.0400(12) 0.0062(12) -0.0026(11) -0.0061(14)
C20 0.0432(16) 0.114(2) 0.0535(15) 0.0034(16) -0.0103(13) -0.0125(16)
C21 0.0570(18) 0.102(2) 0.0442(14) 0.0067(14) -0.0174(13) 0.0050(17)
C22 0.0679(19) 0.0835(18) 0.0419(13) 0.0166(13) -0.0085(13) -0.0038(17)
C23 0.0492(15) 0.0706(15) 0.0435(13) 0.0086(12) -0.0063(11) -0.0082(13)

loop_
_atom_type_symbol
_atom_type_description
_atom_type_scat_dispersion_real
_atom_type_scat_dispersion_imag
_atom_type_scat_source
C C 0.0148 0.0070 'International Tables Vol C Tables 4.2.6.8 and 6.1.1.4'
H H 0.0000 0.0000 'International Tables Vol C Tables 4.2.6.8 and 6.1.1.4'
O O 0.0412 0.0250 'International Tables Vol C Tables 4.2.6.8 and 6.1.1.4'

loop_
_geom_angle_atom_site_label_1
_geom_angle_atom_site_label_2
_geom_angle_atom_site_label_3
_geom_angle
_geom_angle_site_symmetry_1
_geom_angle_site_symmetry_3
_geom_angle_publ_flag
C6 O2 C8 117.9(2) . . ?
C10 O4 C16 118.68(19) . . ?
C13 O5 C17 114.44(19) . . ?
O1 C1 H1 117.7 . . ?
O1 C1 C2 124.7(3) . . ?
C2 C1 H1 117.7 . . ?
C3 C2 C1 118.4(2) . . ?
C3 C2 C7 120.8(2) . . ?
C7 C2 C1 120.8(2) . . ?
C2 C3 H3 120.1 . . ?
C4 C3 C2 119.8(3) . . ?
C4 C3 H3 120.1 . . ?
C3 C4 H4 119.7 . . ?
C3 C4 C5 120.6(2) . . ?
C5 C4 H4 119.7 . . ?
C4 C5 H5 119.9 . . ?
C4 C5 C6 120.2(3) . . ?
C6 C5 H5 119.9 . . ?
O2 C6 C5 123.3(2) . . ?
O2 C6 C7 116.06(19) . . ?
C5 C6 C7 120.7(2) . . ?
C2 C7 C9 121.5(2) . . ?
C6 C7 C2 117.9(2) . . ?
C6 C7 C9 120.5(2) . . ?
O2 C8 H8A 109.5 . . ?
O2 C8 H8B 109.5 . . ?
O2 C8 H8C 109.5 . . ?
H8A C8 H8B 109.5 . . ?
H8A C8 H8C 109.5 . . ?
H8B C8 H8C 109.5 . . ?
C10 C9 C7 120.7(2) . . ?
C10 C9 C14 117.07(19) . . ?
C14 C9 C7 122.2(2) . . ?
O4 C10 C9 115.99(19) . . ?
O4 C10 C11 123.1(2) . . ?
C11 C10 C9 120.9(2) . . ?
C10 C11 H11 118.9 . . ?
C10 C11 C12 122.1(2) . . ?
C12 C11 H11 118.9 . . ?
C11 C12 C18 119.4(2) . . ?
C13 C12 C11 117.14(19) . . ?
C13 C12 C18 123.40(19) . . ?
O5 C13 C12 121.21(18) . . ?
O5 C13 C14 117.49(19) . . ?
C14 C13 C12 121.24(19) . . ?
C9 C14 C15 121.7(2) . . ?
C13 C14 C9 121.5(2) . . ?
C13 C14 C15 116.8(2) . . ?
O3 C15 C14 126.3(2) . . ?
O3 C15 H15 116.9 . . ?
C14 C15 H15 116.9 . . ?
O4 C16 H16A 109.5 . . ?
O4 C16 H16B 109.5 . . ?
O4 C16 H16C 109.5 . . ?
H16A C16 H16B 109.5 . . ?
H16A C16 H16C 109.5 . . ?
H16B C16 H16C 109.5 . . ?
O5 C17 H17A 109.5 . . ?
O5 C17 H17B 109.5 . . ?
O5 C17 H17C 109.5 . . ?
H17A C17 H17B 109.5 . . ?
H17A C17 H17C 109.5 . . ?
H17B C17 H17C 109.5 . . ?
C19 C18 C12 120.2(2) . . ?
C19 C18 C23 117.7(2) . . ?
C23 C18 C12 122.0(2) . . ?
C18 C19 H19 119.5 . . ?
C20 C19 C18 121.0(2) . . ?
C20 C19 H19 119.5 . . ?
C19 C20 H20 119.7 . . ?
C21 C20 C19 120.6(3) . . ?
C21 C20 H20 119.7 . . ?
C20 C21 H21 120.4 . . ?
C20 C21 C22 119.2(2) . . ?
C22 C21 H21 120.4 . . ?
C21 C22 H22 119.7 . . ?
C21 C22 C23 120.7(2) . . ?
C23 C22 H22 119.7 . . ?
C18 C23 H23 119.5 . . ?
C22 C23 C18 120.9(2) . . ?
C22 C23 H23 119.5 . . ?

loop_
_geom_bond_atom_site_label_1
_geom_bond_atom_site_label_2
_geom_bond_distance
_geom_bond_site_symmetry_2
_geom_bond_publ_flag
O1 C1 1.201(3) . ?
O2 C6 1.367(3) . ?
O2 C8 1.418(3) . ?
O3 C15 1.194(3) . ?
O4 C10 1.367(3) . ?
O4 C16 1.424(4) . ?
O5 C13 1.384(3) . ?
O5 C17 1.424(3) . ?
C1 H1 0.9300 . ?
C1 C2 1.473(4) . ?
C2 C3 1.390(3) . ?
C2 C7 1.397(3) . ?
C3 H3 0.9300 . ?
C3 C4 1.365(4) . ?
C4 H4 0.9300 . ?
C4 C5 1.370(4) . ?
C5 H5 0.9300 . ?
C5 C6 1.383(3) . ?
C6 C7 1.392(3) . ?
C7 C9 1.501(3) . ?
C8 H8A 0.9600 . ?
C8 H8B 0.9600 . ?
C8 H8C 0.9600 . ?
C9 C10 1.401(3) . ?
C9 C14 1.404(3) . ?
C10 C11 1.384(3) . ?
C11 H11 0.9300 . ?
C11 C12 1.395(3) . ?
C12 C13 1.394(3) . ?
C12 C18 1.486(3) . ?
C13 C14 1.390(3) . ?
C14 C15 1.481(3) . ?
C15 H15 0.9300 . ?
C16 H16A 0.9600 . ?
C16 H16B 0.9600 . ?
C16 H16C 0.9600 . ?
C17 H17A 0.9600 . ?
C17 H17B 0.9600 . ?
C17 H17C 0.9600 . ?
C18 C19 1.386(3) . ?
C18 C23 1.388(3) . ?
C19 H19 0.9300 . ?
C19 C20 1.379(4) . ?
C20 H20 0.9300 . ?
C20 C21 1.370(4) . ?
C21 H21 0.9300 . ?
C21 C22 1.371(4) . ?
C22 H22 0.9300 . ?
C22 C23 1.375(4) . ?
C23 H23 0.9300 . ?
